data_2239784
loop_
_publ_author_name
'Harrison, William T. A.'
'Nahar, Lutfun'
'Turner, Alan B.'

_publ_section_title
;
 Crystal structure of bis[3-methoxy-17\b-estra-1,3,5(10)-trien-17-yl]
 oxalate
;
_journal_coeditor_code SU0001
_journal_issue 8
_journal_name_full 'Acta Crystallographica Section E'
_journal_page_first 62
_journal_page_last 64
_journal_paper_doi 10.1107/S1600536814009349
_journal_volume 70
_journal_year 2014
_chemical_formula_moiety 'C40 H50 O6'
_chemical_formula_sum 'C40 H50 O6'
_chemical_formula_weight 626.80
_chemical_name_common
;
Bis(17-\b-estradiol 3-methyl ether) oxalate diester
;
_chemical_name_systematic
;
Bis[3-methoxy-17\b-estra-1,3,5(10)-trien-17-yl] oxalate
;
_space_group_IT_number 19
_symmetry_cell_setting orthorhombic
_symmetry_space_group_name_Hall 'P 2ac 2ab'
_symmetry_space_group_name_H-M 'P 21 21 21'
_atom_sites_solution_hydrogens geom
_atom_sites_solution_primary direct
_atom_sites_solution_secondary difmap
_audit_creation_method SHELXL-97
_cell_angle_alpha 90.00
_cell_angle_beta 90.00
_cell_angle_gamma 90.00
_cell_formula_units_Z 4
_cell_length_a 7.8559(4)
_cell_length_b 14.1579(10)
_cell_length_c 29.888(2)
_cell_measurement_reflns_used 4069
_cell_measurement_temperature 120(2)
_cell_measurement_theta_max 27.48
_cell_measurement_theta_min 1.00
_cell_volume 3324.2(4)
_computing_cell_refinement 'SCALEPACK (Otwinowski & Minor, 1997)'
_computing_data_collection 'COLLECT (Nonius, 1998)'
_computing_data_reduction
;
DENZO and SCALEPACK (Otwinowski & Minor, 1997), and SORTAV (Blessing,
1995)
;
_computing_molecular_graphics 'ORTEP-3 for Windows (Farrugia, 2012)'
_computing_publication_material 'SHELXL97 (Sheldrick, 2008)'
_computing_structure_refinement 'SHELXL97 (Sheldrick, 2008)'
_computing_structure_solution 'SHELXS97 (Sheldrick, 2008)'
_diffrn_ambient_temperature 120(2)
_diffrn_measured_fraction_theta_full 0.991
_diffrn_measured_fraction_theta_max 0.991
_diffrn_measurement_device_type 'Nonius KappaCCD'
_diffrn_measurement_method '\w and \f'
_diffrn_radiation_monochromator graphite
_diffrn_radiation_source 'fine-focus sealed tube'
_diffrn_radiation_type MoK\a
_diffrn_radiation_wavelength 0.71073
_diffrn_reflns_av_R_equivalents 0.1690
_diffrn_reflns_av_sigmaI/netI 0.1563
_diffrn_reflns_limit_h_max 8
_diffrn_reflns_limit_h_min -9
_diffrn_reflns_limit_k_max 17
_diffrn_reflns_limit_k_min -17
_diffrn_reflns_limit_l_max 36
_diffrn_reflns_limit_l_min -35
_diffrn_reflns_number 21809
_diffrn_reflns_theta_full 26.00
_diffrn_reflns_theta_max 26.00
_diffrn_reflns_theta_min 2.93
_diffrn_standards_decay_% 0
_exptl_absorpt_coefficient_mu 0.083
_exptl_absorpt_correction_type none
_exptl_crystal_colour colourless
_exptl_crystal_density_diffrn 1.252
_exptl_crystal_density_method 'not measured'
_exptl_crystal_description rod
_exptl_crystal_F_000 1352
_exptl_crystal_size_max 0.25
_exptl_crystal_size_mid 0.08
_exptl_crystal_size_min 0.06
_refine_diff_density_max 0.317
_refine_diff_density_min -0.307
_refine_ls_abs_structure_details None
_refine_ls_extinction_coef 0.0132(14)
_refine_ls_extinction_expression Fc^*^=kFc[1+0.001xFc^2^\l^3^/sin(2\q)]^-1/4^
_refine_ls_extinction_method 'SHELXL97 (Sheldrick, 2008)'
_refine_ls_goodness_of_fit_ref 1.018
_refine_ls_hydrogen_treatment constr
_refine_ls_matrix_type full
_refine_ls_number_parameters 420
_refine_ls_number_reflns 3674
_refine_ls_number_restraints 0
_refine_ls_restrained_S_all 1.018
_refine_ls_R_factor_all 0.1555
_refine_ls_R_factor_gt 0.0750
_refine_ls_shift/su_max 0.000
_refine_ls_shift/su_mean 0.000
_refine_ls_structure_factor_coef Fsqd
_refine_ls_weighting_details 'calc w=1/[\s^2^(Fo^2^)+(0.0633P)^2^] where P=(Fo^2^+2Fc^2^)/3'
_refine_ls_weighting_scheme calc
_refine_ls_wR_factor_gt 0.1085
_refine_ls_wR_factor_ref 0.1284
_reflns_number_gt 2220
_reflns_number_total 3674
_reflns_threshold_expression I>2\s(I)
_cod_data_source_file su0001sup1.cf
_cod_data_source_block I
_cod_database_code 2239784
_cod_database_fobs_code 2239784

loop_
_symmetry_equiv_pos_as_xyz
'x, y, z'
'-x+1/2, -y, z+1/2'
'-x, y+1/2, -z+1/2'
'x+1/2, -y+1/2, -z'

loop_
_atom_site_type_symbol
_atom_site_label
_atom_site_fract_x
_atom_site_fract_y
_atom_site_fract_z
_atom_site_U_iso_or_equiv
_atom_site_adp_type
_atom_site_calc_flag
_atom_site_refinement_flags
_atom_site_occupancy
_atom_site_symmetry_multiplicity
C C1 0.1936(5) 0.1231(3) 1.09702(12) 0.0288(10) Uani d . 1 1
H H1 0.1244 0.0772 1.0826 0.035 Uiso calc R 1 1
C C2 0.1253(6) 0.1738(3) 1.13226(13) 0.0320(11) Uani d . 1 1
H H2 0.0108 0.1639 1.1413 0.038 Uiso calc R 1 1
C C3 0.2256(6) 0.2390(3) 1.15401(13) 0.0317(11) Uani d . 1 1
C C3A 0.0043(6) 0.2884(3) 1.20355(15) 0.0525(14) Uani d . 1 1
H H3A -0.0151 0.3322 1.2285 0.079 Uiso calc R 1 1
H H3B -0.0228 0.2240 1.2131 0.079 Uiso calc R 1 1
H H3C -0.0687 0.3060 1.1783 0.079 Uiso calc R 1 1
C C4 0.3910(6) 0.2540(3) 1.13966(13) 0.0308(11) Uani d . 1 1
H H4 0.4600 0.2991 1.1547 0.037 Uiso calc R 1 1
C C5 0.4578(5) 0.2042(3) 1.10366(12) 0.0283(10) Uani d . 1 1
C C6 0.6359(5) 0.2281(3) 1.08821(13) 0.0316(11) Uani d . 1 1
H H6A 0.7095 0.2364 1.1148 0.038 Uiso calc R 1 1
H H6B 0.6328 0.2891 1.0720 0.038 Uiso calc R 1 1
C C7 0.7154(5) 0.1538(3) 1.05784(12) 0.0284(10) Uani d . 1 1
H H7A 0.8183 0.1802 1.0434 0.034 Uiso calc R 1 1
H H7B 0.7503 0.0985 1.0759 0.034 Uiso calc R 1 1
C C8 0.5891(5) 0.1231(3) 1.02223(12) 0.0268(10) Uani d . 1 1
H H8 0.5479 0.1803 1.0059 0.032 Uiso calc R 1 1
C C9 0.4351(5) 0.0748(3) 1.04514(12) 0.0275(10) Uani d . 1 1
H H9 0.4824 0.0180 1.0607 0.033 Uiso calc R 1 1
C C10 0.3587(5) 0.1362(3) 1.08178(13) 0.0259(10) Uani d . 1 1
C C11 0.3043(5) 0.0365(3) 1.01134(13) 0.0323(10) Uani d . 1 1
H H11A 0.2483 0.0902 0.9961 0.039 Uiso calc R 1 1
H H11B 0.2157 0.0006 1.0276 0.039 Uiso calc R 1 1
C C12 0.3877(5) -0.0279(3) 0.97611(13) 0.0315(11) Uani d . 1 1
H H12A 0.4284 -0.0865 0.9908 0.038 Uiso calc R 1 1
H H12B 0.3019 -0.0458 0.9534 0.038 Uiso calc R 1 1
C C13 0.5359(6) 0.0206(3) 0.95328(12) 0.0276(10) Uani d . 1 1
C C14 0.6641(5) 0.0544(3) 0.98867(12) 0.0253(10) Uani d . 1 1
H H14 0.6981 -0.0029 1.0061 0.030 Uiso calc R 1 1
C C15 0.8217(5) 0.0831(3) 0.96073(13) 0.0347(11) Uani d . 1 1
H H15A 0.9277 0.0744 0.9782 0.042 Uiso calc R 1 1
H H15B 0.8138 0.1499 0.9512 0.042 Uiso calc R 1 1
C C16 0.8178(6) 0.0159(3) 0.91974(14) 0.0381(12) Uani d . 1 1
H H16A 0.8119 0.0521 0.8915 0.046 Uiso calc R 1 1
H H16B 0.9200 -0.0250 0.9191 0.046 Uiso calc R 1 1
C C17 0.6567(6) -0.0427(3) 0.92658(12) 0.0313(11) Uani d . 1 1
H H17 0.6848 -0.1001 0.9447 0.038 Uiso calc R 1 1
C C18 0.4706(6) 0.1014(3) 0.92326(13) 0.0335(11) Uani d . 1 1
H H18A 0.5671 0.1314 0.9081 0.050 Uiso calc R 1 1
H H18B 0.4114 0.1483 0.9417 0.050 Uiso calc R 1 1
H H18C 0.3918 0.0758 0.9009 0.050 Uiso calc R 1 1
C C51 0.1276(5) 0.1300(3) 0.61705(12) 0.0272(10) Uani d . 1 1
H H51 0.2452 0.1250 0.6241 0.033 Uiso calc R 1 1
C C52 0.0804(5) 0.1861(3) 0.58125(13) 0.0276(10) Uani d . 1 1
H H52 0.1635 0.2193 0.5643 0.033 Uiso calc R 1 1
C C53 -0.0910(6) 0.1929(3) 0.57065(13) 0.0292(10) Uani d . 1 1
C C53A -0.0362(6) 0.3019(3) 0.51109(13) 0.0377(11) Uani d . 1 1
H H53A -0.0958 0.3338 0.4866 0.057 Uiso calc R 1 1
H H53B 0.0542 0.2618 0.4988 0.057 Uiso calc R 1 1
H H53C 0.0137 0.3491 0.5311 0.057 Uiso calc R 1 1
C C54 -0.2088(6) 0.1447(3) 0.59550(13) 0.0323(10) Uani d . 1 1
H H54 -0.3258 0.1494 0.5878 0.039 Uiso calc R 1 1
C C55 -0.1614(5) 0.0891(3) 0.63183(13) 0.0283(10) Uani d . 1 1
C C56 -0.2988(5) 0.0420(3) 0.65920(14) 0.0340(11) Uani d . 1 1
H H56A -0.3869 0.0169 0.6387 0.041 Uiso calc R 1 1
H H56B -0.3536 0.0900 0.6785 0.041 Uiso calc R 1 1
C C57 -0.2337(5) -0.0382(3) 0.68852(14) 0.0332(11) Uani d . 1 1
H H57A -0.3233 -0.0571 0.7101 0.040 Uiso calc R 1 1
H H57B -0.2064 -0.0937 0.6696 0.040 Uiso calc R 1 1
C C58 -0.0757(5) -0.0071(3) 0.71376(13) 0.0287(10) Uani d . 1 1
H H58 -0.1030 0.0519 0.7307 0.034 Uiso calc R 1 1
C C59 0.0704(5) 0.0145(3) 0.68065(12) 0.0269(10) Uani d . 1 1
H H59 0.0982 -0.0469 0.6658 0.032 Uiso calc R 1 1
C C60 0.0123(5) 0.0806(3) 0.64322(12) 0.0248(10) Uani d . 1 1
C C61 0.2325(5) 0.0455(3) 0.70446(12) 0.0304(10) Uani d . 1 1
H H61A 0.2123 0.1068 0.7195 0.037 Uiso calc R 1 1
H H61B 0.3241 0.0546 0.6821 0.037 Uiso calc R 1 1
C C62 0.2897(6) -0.0270(3) 0.73903(13) 0.0328(10) Uani d . 1 1
H H62A 0.3248 -0.0856 0.7235 0.039 Uiso calc R 1 1
H H62B 0.3898 -0.0022 0.7553 0.039 Uiso calc R 1 1
C C63 0.1492(5) -0.0500(3) 0.77237(12) 0.0286(10) Uani d . 1 1
C C64 -0.0115(5) -0.0810(3) 0.74658(13) 0.0303(10) Uani d . 1 1
H H64 0.0239 -0.1363 0.7280 0.036 Uiso calc R 1 1
C C65 -0.1299(6) -0.1210(3) 0.78286(13) 0.0441(13) Uani d . 1 1
H H65A -0.2075 -0.1694 0.7703 0.053 Uiso calc R 1 1
H H65B -0.1984 -0.0703 0.7969 0.053 Uiso calc R 1 1
C C66 -0.0042(6) -0.1654(3) 0.81707(16) 0.0505(14) Uani d . 1 1
H H66A -0.0224 -0.1386 0.8473 0.061 Uiso calc R 1 1
H H66B -0.0191 -0.2347 0.8185 0.061 Uiso calc R 1 1
C C67 0.1733(6) -0.1400(3) 0.79949(13) 0.0376(12) Uani d . 1 1
H H67 0.2157 -0.1917 0.7795 0.045 Uiso calc R 1 1
C C68 0.1171(6) 0.0345(3) 0.80322(13) 0.0346(11) Uani d . 1 1
H H68A 0.0937 0.0908 0.7851 0.052 Uiso calc R 1 1
H H68B 0.2180 0.0457 0.8218 0.052 Uiso calc R 1 1
H H68C 0.0191 0.0212 0.8225 0.052 Uiso calc R 1 1
C C19 0.5300(5) -0.1607(3) 0.88064(14) 0.0311(11) Uani d . 1 1
C C69 0.4324(6) -0.1782(3) 0.83780(14) 0.0327(11) Uani d . 1 1
O O1 0.5808(4) -0.07180(19) 0.88412(8) 0.0351(8) Uani d . 1 1
O O2 0.5552(4) -0.2225(2) 0.90715(10) 0.0454(9) Uani d . 1 1
O O3 0.1760(4) 0.2930(2) 1.19035(9) 0.0447(9) Uani d . 1 1
O O51 0.2916(4) -0.12707(19) 0.83696(9) 0.0375(8) Uani d . 1 1
O O52 0.4778(4) -0.2347(2) 0.81047(10) 0.0546(10) Uani d . 1 1
O O53 -0.1536(4) 0.2451(2) 0.53540(9) 0.0406(8) Uani d . 1 1

loop_
_atom_site_aniso_label
_atom_site_aniso_U_11
_atom_site_aniso_U_22
_atom_site_aniso_U_33
_atom_site_aniso_U_12
_atom_site_aniso_U_13
_atom_site_aniso_U_23
C1 0.032(3) 0.026(2) 0.028(2) -0.003(2) -0.003(2) 0.0007(18)
C2 0.030(3) 0.035(2) 0.031(2) 0.000(2) 0.002(2) 0.005(2)
C3 0.046(3) 0.026(2) 0.023(2) 0.009(2) 0.001(2) 0.0015(18)
C3A 0.061(4) 0.051(3) 0.046(3) 0.017(3) 0.004(3) -0.003(2)
C4 0.037(3) 0.023(2) 0.032(2) -0.002(2) -0.004(2) 0.0001(19)
C5 0.034(3) 0.022(2) 0.029(2) -0.001(2) -0.003(2) 0.0044(18)
C6 0.032(3) 0.031(3) 0.032(2) -0.008(2) -0.004(2) 0.0015(19)
C7 0.024(3) 0.028(2) 0.033(2) -0.004(2) -0.001(2) 0.0029(18)
C8 0.026(3) 0.027(2) 0.027(2) -0.004(2) -0.0035(19) 0.0018(18)
C9 0.033(3) 0.023(2) 0.027(2) -0.003(2) -0.001(2) 0.0030(17)
C10 0.029(3) 0.022(2) 0.026(2) -0.002(2) -0.003(2) 0.0055(18)
C11 0.031(3) 0.037(2) 0.028(2) -0.011(2) 0.000(2) -0.0013(19)
C12 0.039(3) 0.027(2) 0.028(2) -0.008(2) 0.003(2) -0.0022(18)
C13 0.037(3) 0.022(2) 0.025(2) -0.002(2) 0.002(2) 0.0045(17)
C14 0.024(3) 0.027(2) 0.025(2) 0.0007(19) -0.0010(19) 0.0077(17)
C15 0.025(3) 0.041(3) 0.037(2) -0.005(2) 0.005(2) -0.003(2)
C16 0.040(3) 0.040(3) 0.035(2) 0.005(2) 0.006(2) 0.003(2)
C17 0.042(3) 0.032(2) 0.020(2) 0.006(2) -0.003(2) 0.0003(18)
C18 0.037(3) 0.034(3) 0.029(2) 0.005(2) -0.001(2) 0.0014(19)
C51 0.023(2) 0.032(2) 0.026(2) 0.001(2) -0.001(2) -0.0046(19)
C52 0.025(3) 0.032(2) 0.026(2) -0.001(2) 0.003(2) -0.0046(19)
C53 0.030(3) 0.029(2) 0.029(2) 0.005(2) -0.003(2) 0.0032(19)
C53A 0.041(3) 0.036(3) 0.035(2) 0.001(2) 0.004(2) 0.001(2)
C54 0.024(3) 0.040(3) 0.033(2) 0.001(2) 0.000(2) 0.002(2)
C55 0.025(3) 0.029(2) 0.031(2) 0.002(2) 0.004(2) -0.0032(18)
C56 0.026(3) 0.038(3) 0.038(2) 0.004(2) 0.003(2) -0.004(2)
C57 0.026(3) 0.037(3) 0.037(2) -0.006(2) 0.000(2) 0.000(2)
C58 0.028(3) 0.028(2) 0.030(2) -0.001(2) 0.005(2) -0.0043(18)
C59 0.028(3) 0.029(2) 0.024(2) -0.001(2) 0.0016(19) -0.0042(17)
C60 0.022(3) 0.024(2) 0.028(2) 0.000(2) -0.003(2) -0.0050(18)
C61 0.025(3) 0.043(3) 0.024(2) -0.001(2) 0.003(2) 0.0011(19)
C62 0.031(3) 0.040(3) 0.027(2) 0.004(2) -0.002(2) -0.0039(19)
C63 0.031(3) 0.026(2) 0.028(2) 0.001(2) -0.001(2) -0.0004(18)
C64 0.031(3) 0.029(2) 0.031(2) -0.001(2) 0.001(2) -0.0008(18)
C65 0.047(3) 0.048(3) 0.037(3) -0.015(2) -0.003(2) 0.013(2)
C66 0.057(4) 0.049(3) 0.046(3) -0.021(3) -0.011(3) 0.012(2)
C67 0.046(3) 0.037(3) 0.030(2) 0.000(2) -0.009(2) -0.001(2)
C68 0.035(3) 0.035(3) 0.033(2) -0.001(2) 0.001(2) -0.0058(19)
C19 0.028(3) 0.031(3) 0.034(2) 0.004(2) 0.006(2) -0.001(2)
C69 0.039(3) 0.026(2) 0.034(2) 0.000(2) 0.005(2) 0.002(2)
O1 0.052(2) 0.0255(16) 0.0274(15) -0.0023(15) -0.0004(15) -0.0002(12)
O2 0.045(2) 0.0339(19) 0.058(2) -0.0012(16) -0.0153(18) 0.0103(16)
O3 0.047(2) 0.046(2) 0.0405(18) 0.0055(17) 0.0089(17) -0.0084(15)
O51 0.046(2) 0.0330(17) 0.0334(16) 0.0086(17) -0.0078(16) -0.0033(14)
O52 0.048(2) 0.062(2) 0.054(2) 0.0107(19) 0.0021(18) -0.0253(18)
O53 0.0330(19) 0.0466(19) 0.0421(17) -0.0020(15) -0.0014(16) 0.0135(15)

loop_
_atom_type_symbol
_atom_type_description
_atom_type_scat_dispersion_real
_atom_type_scat_dispersion_imag
_atom_type_scat_source
C C 0.0033 0.0016 'International Tables Vol C Tables 4.2.6.8 and 6.1.1.4'
H H 0.0000 0.0000 'International Tables Vol C Tables 4.2.6.8 and 6.1.1.4'
O O 0.0106 0.0060 'International Tables Vol C Tables 4.2.6.8 and 6.1.1.4'

loop_
_geom_angle_atom_site_label_1
_geom_angle_atom_site_label_2
_geom_angle_atom_site_label_3
_geom_angle
C2 C1 C10 122.9(4)
C2 C1 H1 118.6
C10 C1 H1 118.6
C3 C2 C1 119.1(4)
C3 C2 H2 120.5
C1 C2 H2 120.5
C2 C3 O3 125.5(4)
C2 C3 C4 119.6(4)
O3 C3 C4 115.0(4)
O3 C3A H3A 109.5
O3 C3A H3B 109.5
H3A C3A H3B 109.5
O3 C3A H3C 109.5
H3A C3A H3C 109.5
H3B C3A H3C 109.5
C3 C4 C5 121.1(4)
C3 C4 H4 119.5
C5 C4 H4 119.5
C4 C5 C10 120.1(4)
C4 C5 C6 118.2(4)
C10 C5 C6 121.7(4)
C5 C6 C7 114.0(3)
C5 C6 H6A 108.7
C7 C6 H6A 108.7
C5 C6 H6B 108.7
C7 C6 H6B 108.7
H6A C6 H6B 107.6
C8 C7 C6 110.3(3)
C8 C7 H7A 109.6
C6 C7 H7A 109.6
C8 C7 H7B 109.6
C6 C7 H7B 109.6
H7A C7 H7B 108.1
C14 C8 C7 113.2(3)
C14 C8 C9 108.2(3)
C7 C8 C9 109.1(3)
C14 C8 H8 108.8
C7 C8 H8 108.8
C9 C8 H8 108.8
C10 C9 C11 114.2(3)
C10 C9 C8 111.9(3)
C11 C9 C8 112.7(3)
C10 C9 H9 105.7
C11 C9 H9 105.7
C8 C9 H9 105.7
C1 C10 C5 117.3(4)
C1 C10 C9 121.9(4)
C5 C10 C9 120.6(4)
C9 C11 C12 111.9(3)
C9 C11 H11A 109.2
C12 C11 H11A 109.2
C9 C11 H11B 109.2
C12 C11 H11B 109.2
H11A C11 H11B 107.9
C13 C12 C11 111.5(3)
C13 C12 H12A 109.3
C11 C12 H12A 109.3
C13 C12 H12B 109.3
C11 C12 H12B 109.3
H12A C12 H12B 108.0
C12 C13 C17 116.5(3)
C12 C13 C14 109.6(3)
C17 C13 C14 97.8(3)
C12 C13 C18 110.1(4)
C17 C13 C18 109.7(3)
C14 C13 C18 112.8(3)
C8 C14 C13 113.6(3)
C8 C14 C15 120.0(3)
C13 C14 C15 103.6(3)
C8 C14 H14 106.2
C13 C14 H14 106.2
C15 C14 H14 106.2
C14 C15 C16 104.4(3)
C14 C15 H15A 110.9
C16 C15 H15A 110.9
C14 C15 H15B 110.9
C16 C15 H15B 110.9
H15A C15 H15B 108.9
C17 C16 C15 104.1(3)
C17 C16 H16A 110.9
C15 C16 H16A 110.9
C17 C16 H16B 110.9
C15 C16 H16B 110.9
H16A C16 H16B 109.0
O1 C17 C16 112.0(3)
O1 C17 C13 111.4(3)
C16 C17 C13 105.4(3)
O1 C17 H17 109.3
C16 C17 H17 109.3
C13 C17 H17 109.3
C13 C18 H18A 109.5
C13 C18 H18B 109.5
H18A C18 H18B 109.5
C13 C18 H18C 109.5
H18A C18 H18C 109.5
H18B C18 H18C 109.5
C52 C51 C60 123.4(4)
C52 C51 H51 118.3
C60 C51 H51 118.3
C51 C52 C53 118.5(4)
C51 C52 H52 120.8
C53 C52 H52 120.8
C54 C53 O53 116.2(4)
C54 C53 C52 119.9(4)
O53 C53 C52 123.9(4)
O53 C53A H53A 109.5
O53 C53A H53B 109.5
H53A C53A H53B 109.5
O53 C53A H53C 109.5
H53A C53A H53C 109.5
H53B C53A H53C 109.5
C53 C54 C55 121.6(4)
C53 C54 H54 119.2
C55 C54 H54 119.2
C54 C55 C60 119.6(4)
C54 C55 C56 118.8(4)
C60 C55 C56 121.5(4)
C55 C56 C57 113.6(3)
C55 C56 H56A 108.8
C57 C56 H56A 108.8
C55 C56 H56B 108.8
C57 C56 H56B 108.8
H56A C56 H56B 107.7
C58 C57 C56 110.1(3)
C58 C57 H57A 109.6
C56 C57 H57A 109.6
C58 C57 H57B 109.6
C56 C57 H57B 109.6
H57A C57 H57B 108.2
C57 C58 C64 113.0(3)
C57 C58 C59 110.3(3)
C64 C58 C59 107.6(3)
C57 C58 H58 108.6
C64 C58 H58 108.6
C59 C58 H58 108.6
C61 C59 C60 114.5(3)
C61 C59 C58 112.2(3)
C60 C59 C58 111.6(3)
C61 C59 H59 105.9
C60 C59 H59 105.9
C58 C59 H59 105.9
C51 C60 C55 116.9(4)
C51 C60 C59 121.8(4)
C55 C60 C59 121.1(4)
C59 C61 C62 111.7(3)
C59 C61 H61A 109.3
C62 C61 H61A 109.3
C59 C61 H61B 109.3
C62 C61 H61B 109.3
H61A C61 H61B 107.9
C63 C62 C61 111.9(3)
C63 C62 H62A 109.2
C61 C62 H62A 109.2
C63 C62 H62B 109.2
C61 C62 H62B 109.2
H62A C62 H62B 107.9
C62 C63 C67 115.9(3)
C62 C63 C68 110.3(3)
C67 C63 C68 110.8(3)
C62 C63 C64 109.1(3)
C67 C63 C64 97.4(3)
C68 C63 C64 112.9(3)
C58 C64 C65 120.5(4)
C58 C64 C63 113.4(3)
C65 C64 C63 104.3(3)
C58 C64 H64 105.8
C65 C64 H64 105.8
C63 C64 H64 105.8
C64 C65 C66 103.2(4)
C64 C65 H65A 111.1
C66 C65 H65A 111.1
C64 C65 H65B 111.1
C66 C65 H65B 111.1
H65A C65 H65B 109.1
C67 C66 C65 105.0(3)
C67 C66 H66A 110.8
C65 C66 H66A 110.8
C67 C66 H66B 110.8
C65 C66 H66B 110.8
H66A C66 H66B 108.8
O51 C67 C63 112.4(3)
O51 C67 C66 110.1(3)
C63 C67 C66 105.4(4)
O51 C67 H67 109.6
C63 C67 H67 109.6
C66 C67 H67 109.6
C63 C68 H68A 109.5
C63 C68 H68B 109.5
H68A C68 H68B 109.5
C63 C68 H68C 109.5
H68A C68 H68C 109.5
H68B C68 H68C 109.5
O2 C19 O1 126.4(4)
O2 C19 C69 121.7(4)
O1 C19 C69 112.0(3)
O52 C69 O51 127.0(4)
O52 C69 C19 122.4(4)
O51 C69 C19 110.5(4)
C19 O1 C17 117.3(3)
C3 O3 C3A 117.7(4)
C69 O51 C67 118.4(3)
C53 O53 C53A 117.5(3)

loop_
_geom_bond_atom_site_label_1
_geom_bond_atom_site_label_2
_geom_bond_distance
C1 C2 1.383(5)
C1 C10 1.387(5)
C1 H1 0.9500
C2 C3 1.376(6)
C2 H2 0.9500
C3 O3 1.384(5)
C3 C4 1.385(6)
C3A O3 1.407(5)
C3A H3A 0.9800
C3A H3B 0.9800
C3A H3C 0.9800
C4 C5 1.390(5)
C4 H4 0.9500
C5 C10 1.400(5)
C5 C6 1.512(6)
C6 C7 1.523(5)
C6 H6A 0.9900
C6 H6B 0.9900
C7 C8 1.519(5)
C7 H7A 0.9900
C7 H7B 0.9900
C8 C14 1.516(5)
C8 C9 1.549(5)
C8 H8 1.0000
C9 C10 1.523(5)
C9 C11 1.539(5)
C9 H9 1.0000
C11 C12 1.540(5)
C11 H11A 0.9900
C11 H11B 0.9900
C12 C13 1.514(5)
C12 H12A 0.9900
C12 H12B 0.9900
C13 C17 1.530(5)
C13 C14 1.537(5)
C13 C18 1.542(5)
C14 C15 1.547(5)
C14 H14 1.0000
C15 C16 1.552(5)
C15 H15A 0.9900
C15 H15B 0.9900
C16 C17 1.527(6)
C16 H16A 0.9900
C16 H16B 0.9900
C17 O1 1.461(4)
C17 H17 1.0000
C18 H18A 0.9800
C18 H18B 0.9800
C18 H18C 0.9800
C51 C52 1.383(5)
C51 C60 1.386(5)
C51 H51 0.9500
C52 C53 1.387(6)
C52 H52 0.9500
C53 C54 1.369(5)
C53 O53 1.378(4)
C53A O53 1.423(5)
C53A H53A 0.9800
C53A H53B 0.9800
C53A H53C 0.9800
C54 C55 1.392(5)
C54 H54 0.9500
C55 C60 1.412(5)
C55 C56 1.509(6)
C56 C57 1.523(5)
C56 H56A 0.9900
C56 H56B 0.9900
C57 C58 1.518(5)
C57 H57A 0.9900
C57 H57B 0.9900
C58 C64 1.521(5)
C58 C59 1.546(6)
C58 H58 1.0000
C59 C61 1.524(5)
C59 C60 1.528(5)
C59 H59 1.0000
C61 C62 1.524(5)
C61 H61A 0.9900
C61 H61B 0.9900
C62 C63 1.522(5)
C62 H62A 0.9900
C62 H62B 0.9900
C63 C67 1.523(5)
C63 C68 1.531(5)
C63 C64 1.544(6)
C64 C65 1.537(6)
C64 H64 1.0000
C65 C66 1.554(6)
C65 H65A 0.9900
C65 H65B 0.9900
C66 C67 1.533(6)
C66 H66A 0.9900
C66 H66B 0.9900
C67 O51 1.467(5)
C67 H67 1.0000
C68 H68A 0.9800
C68 H68B 0.9800
C68 H68C 0.9800
C19 O2 1.197(5)
C19 O1 1.325(5)
C19 C69 1.513(6)
C69 O52 1.198(5)
C69 O51 1.322(5)

loop_
_geom_hbond_atom_site_label_D
_geom_hbond_atom_site_label_H
_geom_hbond_atom_site_label_A
_geom_hbond_site_symmetry_A
_geom_hbond_distance_DH
_geom_hbond_distance_HA
_geom_hbond_distance_DA
_geom_hbond_angle_DHA
C52 H52 O2 3_656 0.95 2.51 3.161(5) 126
C53A H53B O53 4_556 0.98 2.51 3.378(6) 147
C54 H54 O2 3_556 0.95 2.56 3.309(5) 136

loop_
_geom_torsion_atom_site_label_1
_geom_torsion_atom_site_label_2
_geom_torsion_atom_site_label_3
_geom_torsion_atom_site_label_4
_geom_torsion
C10 C1 C2 C3 -1.5(6)
C1 C2 C3 O3 -178.3(3)
C1 C2 C3 C4 1.4(6)
C2 C3 C4 C5 -0.1(6)
O3 C3 C4 C5 179.7(3)
C3 C4 C5 C10 -1.2(6)
C3 C4 C5 C6 176.7(4)
C4 C5 C6 C7 164.2(3)
C10 C5 C6 C7 -18.0(5)
C5 C6 C7 C8 45.8(4)
C6 C7 C8 C14 175.7(3)
C6 C7 C8 C9 -63.7(4)
C14 C8 C9 C10 176.1(3)
C7 C8 C9 C10 52.6(4)
C14 C8 C9 C11 -53.5(4)
C7 C8 C9 C11 -177.0(3)
C2 C1 C10 C5 0.1(6)
C2 C1 C10 C9 175.6(4)
C4 C5 C10 C1 1.2(5)
C6 C5 C10 C1 -176.6(4)
C4 C5 C10 C9 -174.3(3)
C6 C5 C10 C9 7.9(5)
C11 C9 C10 C1 29.8(5)
C8 C9 C10 C1 159.4(3)
C11 C9 C10 C5 -154.9(3)
C8 C9 C10 C5 -25.3(5)
C10 C9 C11 C12 -178.0(3)
C8 C9 C11 C12 52.8(4)
C9 C11 C12 C13 -53.5(4)
C11 C12 C13 C17 165.0(3)
C11 C12 C13 C14 55.3(4)
C11 C12 C13 C18 -69.3(4)
C7 C8 C14 C13 178.3(3)
C9 C8 C14 C13 57.3(4)
C7 C8 C14 C15 -58.4(5)
C9 C8 C14 C15 -179.5(3)
C12 C13 C14 C8 -59.3(4)
C17 C13 C14 C8 178.9(3)
C18 C13 C14 C8 63.7(4)
C12 C13 C14 C15 168.9(3)
C17 C13 C14 C15 47.1(4)
C18 C13 C14 C15 -68.2(4)
C8 C14 C15 C16 -159.1(3)
C13 C14 C15 C16 -31.1(4)
C14 C15 C16 C17 1.9(4)
C15 C16 C17 O1 149.6(3)
C15 C16 C17 C13 28.2(4)
C12 C13 C17 O1 75.2(4)
C14 C13 C17 O1 -168.3(3)
C18 C13 C17 O1 -50.7(4)
C12 C13 C17 C16 -163.1(3)
C14 C13 C17 C16 -46.6(3)
C18 C13 C17 C16 71.0(4)
C60 C51 C52 C53 -0.6(6)
C51 C52 C53 C54 0.1(6)
C51 C52 C53 O53 -178.9(3)
O53 C53 C54 C55 179.7(4)
C52 C53 C54 C55 0.6(6)
C53 C54 C55 C60 -0.9(6)
C53 C54 C55 C56 176.9(4)
C54 C55 C56 C57 162.9(3)
C60 C55 C56 C57 -19.4(5)
C55 C56 C57 C58 47.5(4)
C56 C57 C58 C64 175.4(3)
C56 C57 C58 C59 -64.0(4)
C57 C58 C59 C61 -179.6(3)
C64 C58 C59 C61 -55.9(4)
C57 C58 C59 C60 50.3(4)
C64 C58 C59 C60 174.0(3)
C52 C51 C60 C55 0.3(6)
C52 C51 C60 C59 176.1(3)
C54 C55 C60 C51 0.4(6)
C56 C55 C60 C51 -177.3(4)
C54 C55 C60 C59 -175.4(3)
C56 C55 C60 C59 6.9(6)
C61 C59 C60 C51 33.3(5)
C58 C59 C60 C51 162.2(3)
C61 C59 C60 C55 -151.1(4)
C58 C59 C60 C55 -22.2(5)
C60 C59 C61 C62 -176.0(3)
C58 C59 C61 C62 55.5(4)
C59 C61 C62 C63 -54.6(4)
C61 C62 C63 C67 163.1(3)
C61 C62 C63 C68 -70.1(4)
C61 C62 C63 C64 54.4(4)
C57 C58 C64 C65 -55.4(5)
C59 C58 C64 C65 -177.4(3)
C57 C58 C64 C63 180.0(3)
C59 C58 C64 C63 57.9(4)
C62 C63 C64 C58 -58.0(4)
C67 C63 C64 C58 -178.8(3)
C68 C63 C64 C58 64.9(4)
C62 C63 C64 C65 168.9(3)
C67 C63 C64 C65 48.2(4)
C68 C63 C64 C65 -68.1(4)
C58 C64 C65 C66 -161.9(4)
C63 C64 C65 C66 -33.1(4)
C64 C65 C66 C67 4.5(4)
C62 C63 C67 O51 79.5(4)
C68 C63 C67 O51 -47.2(5)
C64 C63 C67 O51 -165.1(3)
C62 C63 C67 C66 -160.6(4)
C68 C63 C67 C66 72.8(4)
C64 C63 C67 C66 -45.2(4)
C65 C66 C67 O51 147.5(3)
C65 C66 C67 C63 26.2(4)
O2 C19 C69 O52 -59.3(6)
O1 C19 C69 O52 120.6(4)
O2 C19 C69 O51 117.4(4)
O1 C19 C69 O51 -62.8(4)
O2 C19 O1 C17 -8.1(6)
C69 C19 O1 C17 172.1(3)
C16 C17 O1 C19 135.1(4)
C13 C17 O1 C19 -107.1(4)
C2 C3 O3 C3A -6.8(6)
C4 C3 O3 C3A 173.4(4)
O52 C69 O51 C67 1.1(6)
C19 C69 O51 C67 -175.3(3)
C63 C67 O51 C69 -118.8(4)
C66 C67 O51 C69 124.1(4)
C54 C53 O53 C53A 175.1(4)
C52 C53 O53 C53A -5.9(6)
